data_1553265
loop_
_publ_author_name
'Wu, Qiong'
'Zheng, Kangdi'
'Huang, Xiaoting'
'Li, Li'
'Mei, Wenjie'

_publ_section_title
;
 Tanshinone-IIA-Based Analogues of Imidazole Alkaloid Act as Potent
 Inhibitors To Block Breast Cancer Invasion and Metastasis in Vivo.
;
_journal_issue 23
_journal_name_full 'Journal of medicinal chemistry'
_journal_page_first 10488
_journal_page_last 10501
_journal_paper_doi 10.1021/acs.jmedchem.8b01018
_journal_volume 61
_journal_year 2018
_chemical_formula_moiety '0.44(C27 H26 N2 O2)'
_chemical_formula_sum 'C12 H11.556 N0.889 O0.889'
_chemical_formula_weight 182.45
_space_group_crystal_system monoclinic
_space_group_IT_number 14
_space_group_name_Hall '-P 2ybc'
_space_group_name_H-M_alt 'P 1 21/c 1'
_symmetry_Int_Tables_number 14
_atom_sites_solution_primary direct
_audit_creation_date 2015-01-23
_audit_creation_method
;
Olex2 1.2
(compiled 2014.12.26 svn.r3119 for OlexSys, GUI svn.r4975)
;
_cell_angle_alpha 90
_cell_angle_beta 99.774(3)
_cell_angle_gamma 90
_cell_formula_units_Z 9
_cell_length_a 12.2700(3)
_cell_length_b 21.5852(4)
_cell_length_c 8.2015(3)
_cell_measurement_reflns_used 1876
_cell_measurement_temperature 293.0
_cell_measurement_theta_max 62.6560
_cell_measurement_theta_min 4.0820
_cell_volume 2140.64(10)
_computing_cell_refinement
;
CrysAlisPro, Agilent Technologies,
Version 1.171.37.35 (release 13-08-2014 CrysAlis171 .NET)
(compiled Aug 13 2014,18:06:01)
;
_computing_data_collection
;
CrysAlisPro, Agilent Technologies,
Version 1.171.37.35 (release 13-08-2014 CrysAlis171 .NET)
(compiled Aug 13 2014,18:06:01)
;
_computing_data_reduction
;
CrysAlisPro, Agilent Technologies,
Version 1.171.37.35 (release 13-08-2014 CrysAlis171 .NET)
(compiled Aug 13 2014,18:06:01)
;
_computing_molecular_graphics 'Olex2 (Dolomanov et al., 2009)'
_computing_publication_material 'Olex2 (Dolomanov et al., 2009)'
_computing_structure_refinement 'olex2.refine (Bourhis et al., 2015)'
_computing_structure_solution 'ShelXS (Sheldrick, 2008)'
_diffrn_ambient_temperature 293.0
_diffrn_detector 'CCD plate'
_diffrn_detector_area_resol_mean 16.0288
_diffrn_detector_type Sapphire3
_diffrn_measured_fraction_theta_full 0.9872
_diffrn_measured_fraction_theta_max 0.9872
_diffrn_measurement_details
;
#__ type_ start__ end____ width___ exp.time_
  1 omega    8.00  103.40   0.6000    1.0000
omega____ theta____ kappa____ phi______ frames
    -       33.2434   38.0000  -90.0000 159

#__ type_ start__ end____ width___ exp.time_
  2 omega   84.00  159.00   0.6000   15.0000
omega____ theta____ kappa____ phi______ frames
    -       90.5000   61.0000   30.0000 125

#__ type_ start__ end____ width___ exp.time_
  3 omega  135.00  162.60   0.6000   15.0000
omega____ theta____ kappa____ phi______ frames
    -       90.5000   30.0000  120.0000 46

#__ type_ start__ end____ width___ exp.time_
  4 omega   63.00  115.80   0.6000   15.0000
omega____ theta____ kappa____ phi______ frames
    -       90.5000   30.0000  120.0000 88

#__ type_ start__ end____ width___ exp.time_
  5 omega   43.00  107.80   0.6000   15.0000
omega____ theta____ kappa____ phi______ frames
    -       90.5000  -61.0000  -30.0000 108

#__ type_ start__ end____ width___ exp.time_
  6 omega   30.00   66.60   0.6000   15.0000
omega____ theta____ kappa____ phi______ frames
    -       90.5000  -30.0000 -150.0000 61

#__ type_ start__ end____ width___ exp.time_
  7 omega   18.00   64.20   0.6000   15.0000
omega____ theta____ kappa____ phi______ frames
    -       90.5000  -30.0000  -60.0000 77

#__ type_ start__ end____ width___ exp.time_
  8 omega   25.00   71.80   0.6000   15.0000
omega____ theta____ kappa____ phi______ frames
    -       90.5000  -95.0000  -30.0000 78

#__ type_ start__ end____ width___ exp.time_
  9 omega   19.00   85.60   0.6000   15.0000
omega____ theta____ kappa____ phi______ frames
    -       90.5000 -111.0000 -120.0000 111

#__ type_ start__ end____ width___ exp.time_
 10 omega   23.00   86.00   0.6000   15.0000
omega____ theta____ kappa____ phi______ frames
    -       90.5000 -111.0000 -180.0000 105

#__ type_ start__ end____ width___ exp.time_
 11 omega  -92.00  -61.40   0.6000    1.0000
omega____ theta____ kappa____ phi______ frames
    -      -33.2434 -178.0000 -120.0000 51

#__ type_ start__ end____ width___ exp.time_
 12 omega  -95.00  -69.20   0.6000    1.0000
omega____ theta____ kappa____ phi______ frames
    -      -33.2434 -178.0000  -60.0000 43

#__ type_ start__ end____ width___ exp.time_
 13 omega -104.00  -69.20   0.6000    1.0000
omega____ theta____ kappa____ phi______ frames
    -      -33.2434 -178.0000   30.0000 58

#__ type_ start__ end____ width___ exp.time_
 14 omega -110.00  -75.20   0.6000    1.0000
omega____ theta____ kappa____ phi______ frames
    -      -33.2434  178.0000  150.0000 58

#__ type_ start__ end____ width___ exp.time_
 15 omega   38.00   62.60   0.6000    1.0000
omega____ theta____ kappa____ phi______ frames
    -       33.2434  178.0000 -150.0000 41
;
_diffrn_measurement_device 'four-circle diffractometer'
_diffrn_measurement_device_type 'Xcalibur, Sapphire3, Gemini ultra'
_diffrn_measurement_method '\w scans'
_diffrn_orient_matrix_UB_11 -0.0261242000
_diffrn_orient_matrix_UB_12 -0.0595940000
_diffrn_orient_matrix_UB_13 0.0894616000
_diffrn_orient_matrix_UB_21 0.1229820000
_diffrn_orient_matrix_UB_22 -0.0061705000
_diffrn_orient_matrix_UB_23 0.0775398000
_diffrn_orient_matrix_UB_31 -0.0206679000
_diffrn_orient_matrix_UB_32 0.0388370000
_diffrn_orient_matrix_UB_33 0.1492572000
_diffrn_radiation_monochromator mirror
_diffrn_radiation_probe x-ray
_diffrn_radiation_type 'Cu K\a'
_diffrn_radiation_wavelength 1.54184
_diffrn_reflns_av_R_equivalents 0.0594
_diffrn_reflns_av_unetI/netI 0.0696
_diffrn_reflns_limit_h_max 11
_diffrn_reflns_limit_h_min -14
_diffrn_reflns_limit_k_max 24
_diffrn_reflns_limit_k_min -18
_diffrn_reflns_limit_l_max 9
_diffrn_reflns_limit_l_min -9
_diffrn_reflns_number 6971
_diffrn_reflns_theta_full 62.7233
_diffrn_reflns_theta_max 62.72
_diffrn_reflns_theta_min 3.66
_diffrn_source 'sealed X-ray tube'
_diffrn_source_type 'Enhance Ultra (Cu) X-ray Source'
_exptl_absorpt_coefficient_mu 0.635
_exptl_absorpt_correction_T_max 1.00000
_exptl_absorpt_correction_T_min 0.62855
_exptl_absorpt_correction_type multi-scan
_exptl_absorpt_process_details
;
CrysAlisPro, Agilent Technologies,
Version 1.171.37.35 (release 13-08-2014 CrysAlis171 .NET)
(compiled Aug 13 2014,18:06:01)
Empirical absorption correction using spherical harmonics,
 implemented in SCALE3 ABSPACK scaling algorithm.
;
_exptl_crystal_colour 'metallic brownish brown'
_exptl_crystal_colour_lustre metallic
_exptl_crystal_colour_modifier brownish
_exptl_crystal_colour_primary brown
_exptl_crystal_density_diffrn 1.2737
_exptl_crystal_description needle
_exptl_crystal_F_000 874.6156
_refine_diff_density_max 0.2780
_refine_diff_density_min -0.3691
_refine_diff_density_rms 0.0773
_refine_ls_d_res_high 0.8674
_refine_ls_d_res_low 12.0919
_refine_ls_goodness_of_fit_ref 1.0462
_refine_ls_hydrogen_treatment mixed
_refine_ls_matrix_type full
_refine_ls_number_constraints 41
_refine_ls_number_parameters 283
_refine_ls_number_reflns 3395
_refine_ls_number_restraints 0
_refine_ls_restrained_S_all 1.0462
_refine_ls_R_factor_all 0.0857
_refine_ls_R_factor_gt 0.0622
_refine_ls_shift/su_max 0.0018
_refine_ls_shift/su_mean 0.0001
_refine_ls_structure_factor_coef Fsqd
_refine_ls_weighting_details 'w=1/[\s^2^(Fo^2^)+(0.0944P)^2^] where P=(Fo^2^+2Fc^2^)/3'
_refine_ls_weighting_scheme calc
_refine_ls_wR_factor_gt 0.1513
_refine_ls_wR_factor_ref 0.1763
_reflns_Friedel_coverage 0.0
_reflns_limit_h_max 13
_reflns_limit_h_min -14
_reflns_limit_k_max 24
_reflns_limit_k_min 0
_reflns_limit_l_max 9
_reflns_limit_l_min 0
_reflns_number_gt 2453
_reflns_number_total 3395
_reflns_threshold_expression I>=2u(I)
_cod_data_source_file jm8b01018_si_003.cif
_cod_data_source_block ZHENGKANGDI_TA04
_cod_database_code 1553265
_reflns_odcompleteness_completeness 99.94
_reflns_odcompleteness_iscentric 1
_reflns_odcompleteness_theta 61.08
_olex2_refinement_description
;
1. Fixed Uiso
 At 1.2 times of:
  All C(H) groups, All C(H,H) groups, All N(H) groups
 At 1.5 times of:
  All C(H,H,H) groups
2.a Secondary CH2 refined with riding coordinates:
 C15(H15a,H15b), C27(H27a,H27b), C1A(H1Aa,H1Ab)
2.b Aromatic/amide H refined with riding coordinates:
 N1(H1), C17(H17), C18(H18), C19(H19), C21(H21), C22(H22), C23(H23), C24(H24)
2.c Idealised Me refined as rotating group:
 C25(H25a,H25b,H25c), C28(H28a,H28b,H28c), C1B(H1Ba,H1Bb,H1Bc), C1C(H1Ca,H1Cb,
 H1Cc)
;
_olex2_submission_special_instructions 'No special instructions were received'

loop_
_space_group_symop_id
_space_group_symop_operation_xyz
1 x,y,z
2 -x,y+1/2,-z+1/2
3 -x,-y,-z
4 x,-y-1/2,z-1/2

loop_
_atom_site_label
_atom_site_type_symbol
_atom_site_fract_x
_atom_site_fract_y
_atom_site_fract_z
_atom_site_U_iso_or_equiv
_atom_site_adp_type
_atom_site_occupancy
_atom_site_refinement_flags_posn
N1 N 0.96569(17) 0.03776(8) 0.8040(3) 0.0423(5) Uani 1.000000 .
O2 O 0.95961(17) -0.06295(8) 0.6186(3) 0.0604(5) Uani 1.000000 .
C3 C 1.0510(2) 0.11010(10) 0.9617(3) 0.0407(5) Uani 1.000000 .
O4 O 0.99004(18) 0.25082(7) 1.1550(3) 0.0591(5) Uani 1.000000 .
C5 C 0.8450(2) 0.12335(10) 0.8993(3) 0.0442(6) Uani 1.000000 .
N6 N 1.13164(17) 0.07106(8) 0.9246(2) 0.0431(5) Uani 1.000000 .
C7 C 0.9457(2) 0.09084(9) 0.8883(3) 0.0405(5) Uani 1.000000 .
C8 C 1.0768(2) 0.02775(10) 0.8291(3) 0.0422(6) Uani 1.000000 .
C9 C 1.0625(2) 0.16593(10) 1.0558(3) 0.0440(6) Uani 1.000000 .
C10 C 1.0726(2) -0.06929(10) 0.6548(3) 0.0498(6) Uani 1.000000 .
C11 C 0.8583(2) 0.18034(10) 0.9895(3) 0.0491(6) Uani 1.000000 .
C12 C 0.9666(2) 0.19765(10) 1.0631(3) 0.0479(6) Uani 1.000000 .
C13 C 1.1299(2) -0.02336(10) 0.7559(3) 0.0461(6) Uani 1.000000 .
C14 C 1.1516(2) 0.20122(11) 1.1472(3) 0.0507(6) Uani 1.000000 .
C15 C 0.7202(2) 0.03811(12) 0.7591(4) 0.0548(7) Uani 1.000000 .
H15a H 0.7410(2) 0.03752(12) 0.6501(4) 0.0658(8) Uiso 1.000000 R
H15b H 0.7686(2) 0.00975(12) 0.8290(4) 0.0658(8) Uiso 1.000000 R
C16 C 0.7367(2) 0.10307(11) 0.8302(3) 0.0493(6) Uani 1.000000 .
C17 C 0.7649(3) 0.21588(12) 1.0032(4) 0.0624(8) Uani 1.000000 .
H17 H 0.7723(3) 0.25208(12) 1.0656(4) 0.0749(9) Uiso 1.000000 R
C18 C 1.2446(2) -0.02794(12) 0.7912(4) 0.0539(7) Uani 1.000000 .
H18 H 1.2845(2) 0.00206(12) 0.8576(4) 0.0646(8) Uiso 1.000000 R
C19 C 0.6635(3) 0.19761(13) 0.9255(5) 0.0694(9) Uani 1.000000 .
H19 H 0.6030(3) 0.22310(13) 0.9304(5) 0.0833(11) Uiso 1.000000 R
C20 C 0.6465(2) 0.14107(12) 0.8372(4) 0.0593(7) Uani 1.000000 .
C21 C 1.1297(3) -0.11745(12) 0.5937(4) 0.0656(8) Uani 1.000000 .
H21 H 1.0915(3) -0.14760(12) 0.5259(4) 0.0788(10) Uiso 1.000000 R
C22 C 1.1031(3) 0.25092(11) 1.2034(4) 0.0576(7) Uani 1.000000 .
H22 H 1.1416(3) 0.28190(11) 1.2677(4) 0.0692(9) Uiso 1.000000 R
C23 C 1.3009(3) -0.07573(14) 0.7306(4) 0.0681(8) Uani 1.000000 .
H23 H 1.3776(3) -0.07753(14) 0.7552(4) 0.0818(10) Uiso 1.000000 R
C24 C 1.2435(3) -0.12005(14) 0.6348(5) 0.0729(9) Uani 1.000000 .
H24 H 1.2814(3) -0.15273(14) 0.5962(5) 0.0875(11) Uiso 1.000000 R
C25 C 0.8972(3) -0.10871(13) 0.5182(4) 0.0676(8) Uani 1.000000 .
H25a H 0.9216(15) -0.1109(9) 0.4131(13) 0.1013(13) Uiso 1.000000 GR
H25b H 0.9076(17) -0.1482(2) 0.5722(15) 0.1013(13) Uiso 1.000000 GR
H25c H 0.8202(4) -0.0979(6) 0.501(3) 0.1013(13) Uiso 1.000000 GR
C26 C 0.5277(3) 0.12440(16) 0.7578(5) 0.0710(9) Uani 1.000000 .
C27 C 0.5245(3) 0.06354(18) 0.6607(5) 0.0822(10) Uani 1.000000 .
H27a H 0.4498(3) 0.04718(18) 0.6440(5) 0.0986(12) Uiso 1.000000 R
H27b H 0.5434(3) 0.07192(18) 0.5526(5) 0.0986(12) Uiso 1.000000 R
C28 C 1.2711(3) 0.18509(17) 1.1758(5) 0.0772(9) Uani 1.000000 .
H28a H 1.2805(4) 0.1432(5) 1.215(4) 0.1159(14) Uiso 1.000000 GR
H28b H 1.2992(6) 0.1889(14) 1.0740(10) 0.1159(14) Uiso 1.000000 GR
H28c H 1.3106(5) 0.2127(9) 1.257(3) 0.1159(14) Uiso 1.000000 GR
C1A C 0.6016(3) 0.01597(16) 0.7456(5) 0.0771(10) Uani 1.000000 .
H1Aa H 0.5921(3) -0.02253(16) 0.6838(5) 0.0925(12) Uiso 1.000000 R
H1Ab H 0.5850(3) 0.00823(16) 0.8553(5) 0.0925(12) Uiso 1.000000 R
C1B C 0.4541(3) 0.1206(3) 0.8883(7) 0.1089(16) Uani 1.000000 .
H1Ba H 0.479(2) 0.0875(13) 0.964(3) 0.163(2) Uiso 1.000000 GR
H1Bb H 0.458(3) 0.1591(7) 0.948(4) 0.163(2) Uiso 1.000000 GR
H1Bc H 0.3793(7) 0.113(2) 0.8360(8) 0.163(2) Uiso 1.000000 GR
C1C C 0.4819(4) 0.1747(2) 0.6297(7) 0.1136(17) Uani 1.000000 .
H1Ca H 0.481(4) 0.2140(5) 0.6844(12) 0.170(3) Uiso 1.000000 GR
H1Cb H 0.528(2) 0.1773(15) 0.546(3) 0.170(3) Uiso 1.000000 GR
H1Cc H 0.4079(15) 0.1640(12) 0.579(4) 0.170(3) Uiso 1.000000 GR
H1 H 0.91638(17) 0.01495(8) 0.7456(3) 0.0507(6) Uiso 1.000000 R

loop_
_atom_site_aniso_label
_atom_site_aniso_U_11
_atom_site_aniso_U_22
_atom_site_aniso_U_33
_atom_site_aniso_U_12
_atom_site_aniso_U_13
_atom_site_aniso_U_23
N1 0.0469(11) 0.0347(9) 0.0457(12) -0.0012(7) 0.0094(9) -0.0004(8)
O2 0.0693(12) 0.0462(9) 0.0635(12) -0.0068(8) 0.0046(10) -0.0107(8)
C3 0.0517(14) 0.0360(10) 0.0367(13) -0.0028(9) 0.0141(10) 0.0031(9)
O4 0.0807(14) 0.0381(8) 0.0613(13) 0.0007(8) 0.0202(10) -0.0077(7)
C5 0.0500(14) 0.0339(10) 0.0504(15) 0.0010(9) 0.0137(11) 0.0074(10)
N6 0.0498(11) 0.0390(9) 0.0418(11) 0.0004(8) 0.0114(9) 0.0002(8)
C7 0.0497(13) 0.0332(10) 0.0403(13) -0.0012(9) 0.0128(10) 0.0025(9)
C8 0.0521(14) 0.0371(10) 0.0389(13) 0.0004(9) 0.0114(10) 0.0051(9)
C9 0.0577(15) 0.0373(10) 0.0391(13) -0.0045(10) 0.0141(11) 0.0025(9)
C10 0.0644(16) 0.0384(11) 0.0481(15) 0.0004(10) 0.0138(12) 0.0022(10)
C11 0.0604(16) 0.0369(11) 0.0532(16) 0.0038(10) 0.0188(12) 0.0070(10)
C12 0.0672(17) 0.0336(11) 0.0453(14) -0.0013(10) 0.0167(12) 0.0009(10)
C13 0.0581(15) 0.0375(11) 0.0451(14) 0.0012(10) 0.0161(11) 0.0046(10)
C14 0.0661(16) 0.0463(13) 0.0405(14) -0.0110(11) 0.0112(12) -0.0017(11)
C15 0.0504(15) 0.0508(13) 0.0620(17) -0.0025(11) 0.0057(12) 0.0014(12)
C16 0.0499(14) 0.0444(12) 0.0559(16) 0.0013(10) 0.0156(12) 0.0120(11)
C17 0.0672(19) 0.0409(12) 0.085(2) 0.0068(12) 0.0291(16) 0.0024(13)
C18 0.0571(16) 0.0533(13) 0.0539(17) 0.0023(11) 0.0171(13) 0.0015(11)
C19 0.0613(18) 0.0511(14) 0.102(3) 0.0132(13) 0.0314(17) 0.0069(15)
C20 0.0519(15) 0.0522(14) 0.078(2) 0.0049(11) 0.0215(14) 0.0154(13)
C21 0.092(2) 0.0419(13) 0.067(2) -0.0028(13) 0.0226(16) -0.0100(12)
C22 0.081(2) 0.0439(12) 0.0488(17) -0.0080(12) 0.0122(14) -0.0069(11)
C23 0.0670(18) 0.0640(16) 0.080(2) 0.0138(14) 0.0322(16) 0.0012(15)
C24 0.082(2) 0.0545(15) 0.089(2) 0.0122(14) 0.0354(18) -0.0094(15)
C25 0.092(2) 0.0505(14) 0.0580(18) -0.0235(14) 0.0066(16) -0.0043(12)
C26 0.0498(16) 0.0755(18) 0.090(2) 0.0046(13) 0.0177(16) 0.0140(17)
C27 0.0521(17) 0.092(2) 0.099(3) -0.0020(16) 0.0024(17) 0.001(2)
C28 0.0657(19) 0.084(2) 0.079(2) -0.0151(16) 0.0046(17) -0.0173(18)
C1A 0.0611(18) 0.0679(17) 0.097(3) -0.0103(14) -0.0006(17) -0.0016(18)
C1B 0.066(2) 0.140(4) 0.131(4) -0.019(2) 0.046(2) -0.013(3)
C1C 0.071(2) 0.108(3) 0.153(5) 0.019(2) -0.005(3) 0.039(3)

loop_
_atom_type_symbol
_atom_type_scat_dispersion_real
_atom_type_scat_dispersion_imag
_atom_type_scat_Cromer_Mann_a1
_atom_type_scat_Cromer_Mann_a2
_atom_type_scat_Cromer_Mann_a3
_atom_type_scat_Cromer_Mann_a4
_atom_type_scat_Cromer_Mann_b1
_atom_type_scat_Cromer_Mann_b2
_atom_type_scat_Cromer_Mann_b3
_atom_type_scat_Cromer_Mann_b4
_atom_type_scat_Cromer_Mann_c
_atom_type_scat_source
_atom_type_scat_dispersion_source
H 0.00000 0.00000 0.49300 0.32291 0.14019 0.04081 10.51090 26.12570 3.14236 57.79970 0.0030380000826 'International Tables Volume C Table 6.1.1.4 (pp. 500-502)' 'Henke, Gullikson and Davis, At. Data and Nucl. Data Tables, 1993, 54, 2'
C 0.01920 0.00962 2.31000 1.02000 1.58860 0.86500 20.84390 10.20750 0.56870 51.65120 0.215599998832 'International Tables Volume C Table 6.1.1.4 (pp. 500-502)' 'Henke, Gullikson and Davis, At. Data and Nucl. Data Tables, 1993, 54, 2'
O 0.05239 0.03377 3.04850 2.28680 1.54630 0.86700 13.27710 5.70110 0.32390 32.90890 0.250800013542 'International Tables Volume C Table 6.1.1.4 (pp. 500-502)' 'Henke, Gullikson and Davis, At. Data and Nucl. Data Tables, 1993, 54, 2'
N 0.03256 0.01839 12.21260 3.13220 2.01250 1.16630 0.00570 9.89330 28.99750 0.58260 -11.5290002823 'International Tables Volume C Table 6.1.1.4 (pp. 500-502)' 'Henke, Gullikson and Davis, At. Data and Nucl. Data Tables, 1993, 54, 2'

loop_
_geom_angle_atom_site_label_1
_geom_angle_atom_site_label_2
_geom_angle_atom_site_label_3
_geom_angle
C8 N1 C7 108.32(19)
C25 O2 C10 118.7(2)
C7 C3 N6 111.8(2)
C9 C3 N6 129.1(2)
C9 C3 C7 119.0(2)
C22 O4 C12 105.4(2)
C11 C5 C7 115.4(2)
C16 C5 C7 125.4(2)
C16 C5 C11 119.2(2)
C8 N6 C3 104.5(2)
C3 C7 N1 103.5(2)
C5 C7 N1 131.6(2)
C5 C7 C3 124.8(2)
N6 C8 N1 111.9(2)
C13 C8 N1 124.2(2)
C13 C8 N6 123.9(2)
C12 C9 C3 116.1(2)
C14 C9 C3 136.7(2)
C14 C9 C12 107.2(2)
C13 C10 O2 116.3(2)
C21 C10 O2 123.2(2)
C21 C10 C13 120.5(3)
C12 C11 C5 117.7(2)
C17 C11 C5 119.3(3)
C17 C11 C12 123.0(2)
C9 C12 O4 109.8(2)
C11 C12 O4 123.3(2)
C11 C12 C9 126.9(2)
C10 C13 C8 124.3(2)
C18 C13 C8 118.3(2)
C18 C13 C10 117.4(2)
C22 C14 C9 105.0(3)
C28 C14 C9 127.0(2)
C28 C14 C22 127.9(3)
C1A C15 C16 112.5(3)
C15 C16 C5 119.5(2)
C20 C16 C5 120.0(2)
C20 C16 C15 120.4(2)
C19 C17 C11 120.1(3)
C23 C18 C13 121.9(3)
C20 C19 C17 122.3(3)
C19 C20 C16 118.8(3)
C26 C20 C16 123.4(3)
C26 C20 C19 117.8(3)
C24 C21 C10 119.5(3)
C14 C22 O4 112.5(2)
C24 C23 C18 119.6(3)
C23 C24 C21 121.1(3)
C27 C26 C20 111.1(3)
C1B C26 C20 110.5(3)
C1B C26 C27 110.8(3)
C1C C26 C20 109.4(3)
C1C C26 C27 105.9(3)
C1C C26 C1B 109.0(4)
C1A C27 C26 113.0(3)
C27 C1A C15 110.0(3)

loop_
_geom_bond_atom_site_label_1
_geom_bond_atom_site_label_2
_geom_bond_distance
N1 C7 1.382(3)
N1 C8 1.361(3)
O2 C10 1.375(4)
O2 C25 1.424(3)
C3 N6 1.372(3)
C3 C7 1.394(4)
C3 C9 1.425(3)
O4 C12 1.376(3)
O4 C22 1.376(4)
C5 C7 1.437(4)
C5 C11 1.430(4)
C5 C16 1.422(4)
N6 C8 1.327(3)
C8 C13 1.461(4)
C9 C12 1.372(4)
C9 C14 1.435(4)
C10 C13 1.402(4)
C10 C21 1.393(4)
C11 C12 1.413(4)
C11 C17 1.400(4)
C13 C18 1.392(4)
C14 C22 1.346(4)
C14 C28 1.486(5)
C15 C16 1.519(4)
C15 C1A 1.518(4)
C16 C20 1.387(4)
C17 C19 1.356(5)
C18 C23 1.380(4)
C19 C20 1.417(5)
C20 C26 1.534(5)
C21 C24 1.381(5)
C23 C24 1.356(5)
C26 C27 1.533(6)
C26 C1B 1.515(6)
C26 C1C 1.549(5)
C27 C1A 1.487(5)

loop_
_cod_changelog_entry_id
_cod_changelog_entry_author
_cod_changelog_entry_date
_cod_changelog_entry_text
1 'Vaitkus, Antanas' 2022-06-29T12:55:00+03:00
;
 Removed the '_chemical_name_systematic' data item that had an incorrect value.
;
